data_2206927
loop_
_publ_author_name
'Yu-Mei Dai'
'Jin-Feng Huang'
'Hui-Ying Shen'

_publ_section_title
;
 2,2'-Thiodibenzoic acid
;
_journal_coeditor_code CV6569
_journal_issue 10
_journal_name_full 'Acta Crystallographica Section E'
_journal_page_first o3182
_journal_page_last o3183
_journal_paper_doi 10.1107/S1600536805027820
_journal_volume 61
_journal_year 2005
_chemical_formula_iupac 'C14 H10 O4 S'
_chemical_formula_moiety 'C14 H10 O4 S'
_chemical_formula_sum 'C14 H10 O4 S'
_chemical_formula_weight 274.29
_chemical_name_systematic
;
2,2'-Thiodibenzoic acid
;
_space_group_IT_number 14
_symmetry_cell_setting monoclinic
_symmetry_space_group_name_Hall '-P 2ybc'
_symmetry_space_group_name_H-M 'P 1 21/c 1'
_atom_sites_solution_hydrogens geom
_atom_sites_solution_primary direct
_atom_sites_solution_secondary difmap
_audit_creation_method SHELXL-97
_cell_angle_alpha 90.00
_cell_angle_beta 103.134(2)
_cell_angle_gamma 90.00
_cell_formula_units_Z 4
_cell_length_a 13.9126(6)
_cell_length_b 6.4708(2)
_cell_length_c 14.4664(7)
_cell_measurement_reflns_used 2271
_cell_measurement_temperature 293(2)
_cell_measurement_theta_max 25.04
_cell_measurement_theta_min 2.89
_cell_volume 1268.28(9)
_computing_cell_refinement 'SMART and SAINT (Siemens, 1996)'
_computing_data_collection 'SMART (Siemens, 1996)'
_computing_data_reduction 'XPREP (Siemens, 1996)'
_computing_molecular_graphics 'SHELXTL and ORTEP-3 in WinGX (Farrugia, 1999)'
_computing_publication_material SHELXTL
_computing_structure_refinement SHELXTL
_computing_structure_solution 'SHELXTL (Siemens, 1996)'
_diffrn_ambient_temperature 294(2)
_diffrn_measured_fraction_theta_full 0.982
_diffrn_measured_fraction_theta_max 0.982
_diffrn_measurement_device_type 'Siemens SMART CCD area-detector'
_diffrn_measurement_method '\f and \w'
_diffrn_radiation_monochromator graphite
_diffrn_radiation_source 'fine-focus sealed tube'
_diffrn_radiation_type MoK\a
_diffrn_radiation_wavelength 0.71073
_diffrn_reflns_av_R_equivalents 0.0282
_diffrn_reflns_av_sigmaI/netI 0.0291
_diffrn_reflns_limit_h_max 15
_diffrn_reflns_limit_h_min -16
_diffrn_reflns_limit_k_max 7
_diffrn_reflns_limit_k_min -7
_diffrn_reflns_limit_l_max 17
_diffrn_reflns_limit_l_min -10
_diffrn_reflns_number 4026
_diffrn_reflns_theta_full 25.04
_diffrn_reflns_theta_max 25.04
_diffrn_reflns_theta_min 2.89
_diffrn_standards_number 0
_exptl_absorpt_coefficient_mu 0.262
_exptl_absorpt_correction_T_max 0.924
_exptl_absorpt_correction_T_min 0.621
_exptl_absorpt_correction_type empirical
_exptl_absorpt_process_details '(SADABS; Sheldrick, 1996)'
_exptl_crystal_colour yellow
_exptl_crystal_density_diffrn 1.436
_exptl_crystal_density_method 'not measured'
_exptl_crystal_description prism
_exptl_crystal_F_000 568
_exptl_crystal_size_max .60
_exptl_crystal_size_mid .36
_exptl_crystal_size_min .30
_refine_diff_density_max 0.257
_refine_diff_density_min -0.268
_refine_ls_extinction_method none
_refine_ls_goodness_of_fit_ref 1.332
_refine_ls_hydrogen_treatment mixed
_refine_ls_matrix_type full
_refine_ls_number_parameters 176
_refine_ls_number_reflns 2250
_refine_ls_number_restraints 0
_refine_ls_restrained_S_all 1.332
_refine_ls_R_factor_gt 0.0772
_refine_ls_shift/su_max 0.000
_refine_ls_shift/su_mean 0.000
_refine_ls_structure_factor_coef Fsqd
_refine_ls_weighting_details 'calc w = 1/[\s^2^(Fo^2^)+(0.0139P)^2^+2.6198P] where P = (Fo^2^+2Fc^2^)/3'
_refine_ls_weighting_scheme calc
_refine_ls_wR_factor_gt 0.1453
_refine_ls_wR_factor_ref 0.1493
_reflns_number_gt 2023
_reflns_number_total 2250
_reflns_threshold_expression I>2\s(I)
_cod_data_source_file cv6569.cif
_cod_data_source_block I
_cod_original_sg_symbol_H-M 'P 21/c'
_cod_database_code 2206927
_cod_database_fobs_code 2206927

loop_
_symmetry_equiv_pos_as_xyz
'x, y, z'
'-x, y+1/2, -z+1/2'
'-x, -y, -z'
'x, -y-1/2, z-1/2'

loop_
_atom_site_label
_atom_site_fract_x
_atom_site_fract_y
_atom_site_fract_z
_atom_site_U_iso_or_equiv
_atom_site_adp_type
_atom_site_calc_flag
_atom_site_refinement_flags
_atom_site_occupancy
_atom_site_type_symbol
C1 0.7911(3) 0.9401(7) 0.5776(3) 0.0424(10) Uani d . 1 C
C2 0.8744(3) 0.5359(7) 0.7679(3) 0.0493(11) Uani d . 1 C
H2A 0.8717 0.5091 0.8301 0.074 Uiso calc R 1 H
H3A 0.5401 0.3997 0.7725 0.080 Uiso calc R 1 H
H4A 0.9578 0.3472 0.5950 0.078 Uiso calc R 1 H
H5A 0.8936 0.6467 0.5232 0.067 Uiso calc R 1 H
H6A 0.5407 0.8264 0.9696 0.076 Uiso calc R 1 H
H7A 0.9434 0.2711 0.7482 0.079 Uiso calc R 1 H
H8A 0.4761 0.5302 0.8943 0.085 Uiso calc R 1 H
H9A 0.6699 0.5607 0.7282 0.059 Uiso calc R 1 H
H1A 0.804(5) 1.117(11) 0.480(5) 0.079(2) Uiso d . 1 H
H10A 0.665(5) 1.235(10) 1.038(5) 0.10(2) Uiso d . 1 H
C3 0.5670(3) 0.5190(7) 0.8041(3) 0.0534(12) Uani d . 1 C
C4 0.9261(3) 0.4397(7) 0.6275(3) 0.0519(12) Uani d . 1 C
C5 0.8873(3) 0.6180(7) 0.5846(3) 0.0451(10) Uani d . 1 C
C6 0.5673(3) 0.7732(8) 0.9212(3) 0.0507(11) Uani d . 1 C
C7 0.9188(3) 0.3949(7) 0.7195(4) 0.0527(11) Uani d . 1 C
C8 0.5283(3) 0.5971(8) 0.8764(4) 0.0567(12) Uani d . 1 C
C9 0.6454(3) 0.6150(7) 0.7778(3) 0.0462(10) Uani d . 1 C
C10 0.6829(3) 1.0702(7) 0.9440(3) 0.0428(10) Uani d . 1 C
C11 0.6878(3) 0.7907(6) 0.8243(3) 0.0375(9) Uani d . 1 C
C12 0.8338(3) 0.7175(6) 0.7251(3) 0.0389(9) Uani d . 1 C
C13 0.6463(3) 0.8768(7) 0.8965(3) 0.0399(10) Uani d . 1 C
C14 0.8381(3) 0.7581(6) 0.6306(3) 0.0377(9) Uani d . 1 C
S1 0.79263(8) 0.91010(18) 0.79606(8) 0.0454(3) Uani d . 1 S
O1 0.8348(2) 1.0021(5) 0.5108(2) 0.0566(9) Uani d . 1 O
O2 0.7170(2) 1.0242(5) 0.5914(2) 0.0583(9) Uani d . 1 O
O3 0.6450(3) 1.1204(7) 1.0166(3) 0.0680(11) Uani d . 1 O
O4 0.7454(2) 1.1767(5) 0.9194(2) 0.0508(8) Uani d . 1 O

loop_
_atom_site_aniso_label
_atom_site_aniso_U_11
_atom_site_aniso_U_22
_atom_site_aniso_U_33
_atom_site_aniso_U_12
_atom_site_aniso_U_13
_atom_site_aniso_U_23
C1 0.040(2) 0.049(3) 0.039(2) -0.004(2) 0.0113(18) 0.000(2)
C2 0.048(3) 0.054(3) 0.048(2) -0.002(2) 0.017(2) 0.011(2)
C3 0.042(2) 0.048(3) 0.067(3) -0.006(2) 0.005(2) -0.007(2)
C4 0.044(3) 0.050(3) 0.063(3) 0.000(2) 0.015(2) -0.012(2)
C5 0.043(2) 0.051(3) 0.042(2) -0.004(2) 0.0121(18) -0.007(2)
C6 0.039(2) 0.061(3) 0.057(3) 0.002(2) 0.022(2) -0.002(2)
C7 0.043(2) 0.043(3) 0.072(3) 0.003(2) 0.014(2) 0.007(2)
C8 0.043(3) 0.060(3) 0.071(3) -0.010(2) 0.022(2) 0.000(3)
C9 0.039(2) 0.051(3) 0.048(2) -0.004(2) 0.0109(19) -0.008(2)
C10 0.042(2) 0.046(3) 0.042(2) 0.007(2) 0.0127(18) -0.001(2)
C11 0.029(2) 0.046(2) 0.036(2) 0.0012(18) 0.0065(16) 0.0045(19)
C12 0.035(2) 0.043(2) 0.043(2) -0.0059(18) 0.0152(17) -0.0023(19)
C13 0.035(2) 0.046(2) 0.040(2) 0.0029(18) 0.0107(17) 0.0044(19)
C14 0.033(2) 0.041(2) 0.040(2) -0.0054(18) 0.0100(17) -0.0069(18)
S1 0.0535(7) 0.0459(6) 0.0434(6) -0.0085(5) 0.0246(5) -0.0057(5)
O1 0.070(2) 0.057(2) 0.0523(18) 0.0128(17) 0.0345(16) 0.0139(16)
O2 0.0525(19) 0.072(2) 0.0572(19) 0.0159(17) 0.0261(15) 0.0213(17)
O3 0.068(2) 0.075(3) 0.074(2) -0.019(2) 0.0437(19) -0.030(2)
O4 0.063(2) 0.0481(18) 0.0467(17) -0.0075(16) 0.0243(15) -0.0059(15)

loop_
_atom_type_symbol
_atom_type_description
_atom_type_scat_dispersion_real
_atom_type_scat_dispersion_imag
_atom_type_scat_source
C C 0.0033 0.0016 'International Tables Vol C Tables 4.2.6.8 and 6.1.1.4'
H H 0.0000 0.0000 'International Tables Vol C Tables 4.2.6.8 and 6.1.1.4'
O O 0.0106 0.0060 'International Tables Vol C Tables 4.2.6.8 and 6.1.1.4'
S S 0.1246 0.1234 'International Tables Vol C Tables 4.2.6.8 and 6.1.1.4'

loop_
_geom_angle_atom_site_label_1
_geom_angle_atom_site_label_2
_geom_angle_atom_site_label_3
_geom_angle
_geom_angle_publ_flag
O2 C1 O1 122.2(4) yes
O2 C1 C14 124.1(4) yes
O1 C1 C14 113.7(4) ?
C7 C2 C12 121.2(4) ?
C7 C2 H2A 119.4 ?
C12 C2 H2A 119.4 ?
C8 C3 C9 121.0(4) ?
C8 C3 H3A 119.5 ?
C9 C3 H3A 119.5 ?
C5 C4 C7 120.4(4) ?
C5 C4 H4A 119.9 ?
C7 C4 H4A 119.7 ?
C4 C5 C14 121.3(4) ?
C4 C5 H5A 119.4 ?
C14 C5 H5A 119.3 ?
C8 C6 C13 122.0(4) ?
C8 C6 H6A 119.0 ?
C13 C6 H6A 118.9 ?
C2 C7 C4 119.2(4) ?
C2 C7 H7A 120.3 ?
C4 C7 H7A 120.4 ?
C6 C8 C3 119.1(4) ?
C6 C8 H8A 120.5 ?
C3 C8 H8A 120.4 ?
C3 C9 C11 120.8(4) ?
C3 C9 H9A 119.6 ?
C11 C9 H9A 119.7 ?
O4 C10 O3 122.1(4) yes
O4 C10 C13 122.6(4) yes
O3 C10 C13 115.2(4) ?
C9 C11 C13 118.8(4) ?
C9 C11 S1 121.8(3) ?
C13 C11 S1 119.4(3) ?
C2 C12 C14 119.3(4) ?
C2 C12 S1 119.0(3) ?
C14 C12 S1 121.1(3) ?
C6 C13 C11 118.3(4) ?
C6 C13 C10 120.0(4) ?
C11 C13 C10 121.7(4) ?
C5 C14 C12 118.5(4) ?
C5 C14 C1 118.6(4) ?
C12 C14 C1 123.0(4) ?
C11 S1 C12 102.46(19) yes
C1 O1 H1A 111(5) ?
C10 O3 H10A 111(4) ?

loop_
_geom_bond_atom_site_label_1
_geom_bond_atom_site_label_2
_geom_bond_distance
_geom_bond_publ_flag
C1 O2 1.223(5) yes
C1 O1 1.315(5) yes
C1 C14 1.475(6) ?
C2 C7 1.378(6) ?
C2 C12 1.387(6) ?
C2 H2A 0.9300 ?
C3 C8 1.376(7) ?
C3 C9 1.381(6) ?
C3 H3A 0.9313 ?
C4 C5 1.363(6) ?
C4 C7 1.388(6) ?
C4 H4A 0.9312 ?
C5 C14 1.394(6) ?
C5 H5A 0.9298 ?
C6 C8 1.361(7) ?
C6 C13 1.401(6) ?
C6 H6A 0.9297 ?
C7 H7A 0.9312 ?
C8 H8A 0.9311 ?
C9 C11 1.384(6) ?
C9 H9A 0.9300 ?
C10 O4 1.225(5) yes
C10 O3 1.318(5) yes
C10 C13 1.462(6) ?
C11 C13 1.417(5) ?
C11 S1 1.778(4) yes
C12 C14 1.406(5) ?
C12 S1 1.790(4) yes
O1 H1A 0.92(7) ?
O3 H10A 0.82(7) ?

loop_
_geom_hbond_atom_site_label_D
_geom_hbond_atom_site_label_H
_geom_hbond_atom_site_label_A
_geom_hbond_site_symmetry_A
_geom_hbond_distance_DH
_geom_hbond_distance_HA
_geom_hbond_distance_DA
_geom_hbond_angle_DHA
O1 H1A O4 4_585 0.92(7) 1.70(7) 2.621(4) 177(7)
O3 H10A O2 4_586 0.82(7) 1.82(7) 2.640(5) 175(7)

loop_
_cod_related_entry_id
_cod_related_entry_database
_cod_related_entry_code
1 ChemSpider 279986
